data_1507051
loop_
_publ_author_name
'Lu, Chong-Dao'
'Chen, Zhi-Yong'
'Liu, Hui'
'Hu, Wen-Hao'
'Mi, Ai-Qiao'

_publ_section_title
;
 Highly chemoselective 2,4,5-triaryl-1,3-dioxolane formation from
 intermolecular 1,3-dipolar addition of carbonyl ylide with aryl
 aldehydes.
;
_journal_issue 18
_journal_name_full 'Organic letters'
_journal_page_first 3071
_journal_page_last 3074
_journal_paper_doi 10.1021/ol0489494
_journal_volume 6
_journal_year 2004
_chemical_formula_sum 'C27 H25 N O7'
_chemical_formula_weight 475.48
_chemical_name_systematic
; 
 ? 
;
_space_group_IT_number 14
_symmetry_cell_setting monoclinic
_symmetry_space_group_name_Hall '-P 2ybc'
_symmetry_space_group_name_H-M 'P 1 21/c 1'
_atom_sites_solution_hydrogens geom
_atom_sites_solution_primary direct
_atom_sites_solution_secondary difmap
_audit_creation_method SHELXL-97
_cell_angle_alpha 90.00
_cell_angle_beta 94.38(2)
_cell_angle_gamma 90.00
_cell_formula_units_Z 4
_cell_length_a 21.029(5)
_cell_length_b 13.441(3)
_cell_length_c 8.726(2)
_cell_measurement_reflns_used 31
_cell_measurement_temperature 296(2)
_cell_measurement_theta_max 13.77
_cell_measurement_theta_min 2.80
_cell_volume 2459.2(10)
_computing_cell_refinement 'Siemens XSCANS'
_computing_data_collection 'Siemens XSCANS'
_computing_data_reduction 'Siemens SHELXTL'
_computing_molecular_graphics 'Siemens SHELXTL'
_computing_publication_material 'Siemens SHELXTL'
_computing_structure_refinement 'SHELXL-97 (Sheldrick, 1997)'
_computing_structure_solution 'SHELXS-97 (Sheldrick, 1990)'
_diffrn_ambient_temperature 296(2)
_diffrn_measured_fraction_theta_full 1.000
_diffrn_measured_fraction_theta_max 1.000
_diffrn_measurement_device_type 'Siemens P4'
_diffrn_measurement_method '\w scans'
_diffrn_radiation_monochromator graphite
_diffrn_radiation_source 'normal-focus sealed tube'
_diffrn_radiation_type MoK\a
_diffrn_radiation_wavelength 0.71073
_diffrn_reflns_av_R_equivalents 0.0138
_diffrn_reflns_av_sigmaI/netI 0.0722
_diffrn_reflns_limit_h_max 25
_diffrn_reflns_limit_h_min -25
_diffrn_reflns_limit_k_max 0
_diffrn_reflns_limit_k_min -16
_diffrn_reflns_limit_l_max 10
_diffrn_reflns_limit_l_min 0
_diffrn_reflns_number 5155
_diffrn_reflns_theta_full 25.25
_diffrn_reflns_theta_max 25.25
_diffrn_reflns_theta_min 1.80
_diffrn_standards_decay_% 2.93
_diffrn_standards_interval_count 97
_diffrn_standards_number 3
_exptl_absorpt_coefficient_mu 0.093
_exptl_absorpt_correction_type none
_exptl_crystal_density_diffrn 1.284
_exptl_crystal_density_method 'not measured'
_exptl_crystal_F_000 1000
_exptl_crystal_size_max 0.68
_exptl_crystal_size_mid 0.40
_exptl_crystal_size_min 0.18
_refine_diff_density_max 0.134
_refine_diff_density_min -0.148
_refine_diff_density_rms 0.029
_refine_ls_extinction_coef 0.0087(4)
_refine_ls_extinction_expression Fc^*^=kFc[1+0.001xFc^2^\l^3^/sin(2\q)]^-1/4^
_refine_ls_extinction_method SHELXL
_refine_ls_goodness_of_fit_ref 0.810
_refine_ls_hydrogen_treatment constr
_refine_ls_matrix_type full
_refine_ls_number_parameters 321
_refine_ls_number_reflns 4452
_refine_ls_number_restraints 0
_refine_ls_restrained_S_all 0.810
_refine_ls_R_factor_all 0.0931
_refine_ls_R_factor_gt 0.0386
_refine_ls_shift/su_max 0.000
_refine_ls_shift/su_mean 0.000
_refine_ls_structure_factor_coef Fsqd
_refine_ls_weighting_details 'calc w=1/[\s^2^(Fo^2^)+(0.0268P)^2^+0.0000P] where P=(Fo^2^+2Fc^2^)/3'
_refine_ls_weighting_scheme calc
_refine_ls_wR_factor_gt 0.0666
_refine_ls_wR_factor_ref 0.0757
_reflns_number_gt 2135
_reflns_number_total 4452
_reflns_threshold_expression >2sigma(I)
_cod_data_source_file ol0489494si20040606_121019.cif
_cod_data_source_block y1803
_cod_depositor_comments
;
The following automatic conversions were performed:

'_symmetry_cell_setting' value 'Monoclinic' changed to 'monoclinic'
according to /home/saulius/struct/CIF-dictionaries/cif_core.dic
dictionary named 'cif_core.dic' version 2.4.1 from 2010-06-29.

Automatic conversion script
Id: cif_fix_values 1715 2011-07-08 13:25:40Z adriana 
;
_cod_original_cell_volume 2459.1(9)
_cod_original_sg_symbol_H-M P2(1)/c
_cod_database_code 1507051

loop_
_symmetry_equiv_pos_as_xyz
'x, y, z'
'-x, y+1/2, -z+1/2'
'-x, -y, -z'
'x, -y-1/2, z-1/2'

loop_
_atom_site_label
_atom_site_type_symbol
_atom_site_fract_x
_atom_site_fract_y
_atom_site_fract_z
_atom_site_U_iso_or_equiv
_atom_site_adp_type
_atom_site_occupancy
_atom_site_symmetry_multiplicity
_atom_site_calc_flag
_atom_site_refinement_flags
O1 O 0.20186(6) 0.53797(9) 0.42607(14) 0.0474(4) Uani 1 1 d .
O2 O 0.19550(6) 0.43006(9) 0.22959(14) 0.0493(4) Uani 1 1 d .
O3 O 0.20816(7) 0.47174(12) 0.71886(17) 0.0760(5) Uani 1 1 d .
O4 O 0.22701(8) 0.32155(13) 0.63013(19) 0.0919(6) Uani 1 1 d .
O5 O 0.02830(6) 0.46929(10) 0.30269(16) 0.0580(4) Uani 1 1 d .
O6 O -0.00086(7) 0.74794(11) -0.04543(16) 0.0670(5) Uani 1 1 d .
O7 O 0.20451(7) 0.64474(10) 0.14883(17) 0.0707(5) Uani 1 1 d .
N N 0.52204(10) 0.35952(16) -0.0363(3) 0.0998(8) Uani 1 1 d .
C1 C 0.35876(10) 0.46802(18) 0.6076(3) 0.0677(7) Uani 1 1 d .
H1 H 0.3496 0.4086 0.6559 0.081 Uiso 1 1 calc R
C2 C 0.41868(11) 0.5102(2) 0.6328(3) 0.0902(9) Uani 1 1 d .
H2 H 0.4495 0.4796 0.6989 0.108 Uiso 1 1 calc R
C3 C 0.43243(13) 0.5970(3) 0.5603(4) 0.0974(9) Uani 1 1 d .
H3 H 0.4729 0.6248 0.5760 0.117 Uiso 1 1 calc R
C4 C 0.38685(12) 0.64287(19) 0.4649(3) 0.0862(8) Uani 1 1 d .
H4 H 0.3962 0.7023 0.4168 0.103 Uiso 1 1 calc R
C5 C 0.32693(10) 0.60109(16) 0.4399(2) 0.0619(6) Uani 1 1 d .
H5 H 0.2961 0.6323 0.3745 0.074 Uiso 1 1 calc R
C6 C 0.31261(9) 0.51334(15) 0.5115(2) 0.0458(5) Uani 1 1 d .
C7 C 0.24820(9) 0.46404(14) 0.4732(2) 0.0420(5) Uani 1 1 d .
C8 C 0.24595(9) 0.39112(14) 0.3310(2) 0.0444(5) Uani 1 1 d .
H8 H 0.2342 0.3244 0.3644 0.053 Uiso 1 1 calc R
C9 C 0.15731(9) 0.48874(14) 0.3212(2) 0.0434(5) Uani 1 1 d .
H9 H 0.1305 0.4448 0.3788 0.052 Uiso 1 1 calc R
C10 C 0.22655(9) 0.40921(19) 0.6143(2) 0.0513(6) Uani 1 1 d .
C11 C 0.19010(11) 0.4280(2) 0.8597(2) 0.0912(9) Uani 1 1 d .
H11A H 0.1555 0.3825 0.8375 0.109 Uiso 1 1 calc R
H11B H 0.1769 0.4795 0.9267 0.109 Uiso 1 1 calc R
H11C H 0.2258 0.3930 0.9089 0.109 Uiso 1 1 calc R
C12 C 0.11571(9) 0.55870(14) 0.2272(2) 0.0419(5) Uani 1 1 d .
C13 C 0.04986(9) 0.54652(14) 0.2187(2) 0.0417(5) Uani 1 1 d .
C14 C 0.00874(9) 0.60790(14) 0.1295(2) 0.0469(5) Uani 1 1 d .
H14 H -0.0351 0.5982 0.1253 0.056 Uiso 1 1 calc R
C15 C 0.03447(10) 0.68316(15) 0.0478(2) 0.0486(5) Uani 1 1 d .
C16 C 0.09978(10) 0.69849(15) 0.0518(2) 0.0551(6) Uani 1 1 d .
H16 H 0.1164 0.7500 -0.0041 0.066 Uiso 1 1 calc R
C17 C 0.13958(9) 0.63643(15) 0.1395(2) 0.0483(5) Uani 1 1 d .
C18 C -0.03865(9) 0.45721(15) 0.3112(2) 0.0617(6) Uani 1 1 d .
H18A H -0.0564 0.5175 0.3485 0.074 Uiso 1 1 calc R
H18B H -0.0464 0.4036 0.3801 0.074 Uiso 1 1 calc R
H18C H -0.0583 0.4424 0.2109 0.074 Uiso 1 1 calc R
C19 C -0.06837(9) 0.73977(18) -0.0536(3) 0.0782(8) Uani 1 1 d .
H19A H -0.0808 0.6745 -0.0890 0.094 Uiso 1 1 calc R
H19B H -0.0869 0.7887 -0.1237 0.094 Uiso 1 1 calc R
H19C H -0.0831 0.7506 0.0466 0.094 Uiso 1 1 calc R
C20 C 0.23180(10) 0.72309(19) 0.0655(3) 0.1100(11) Uani 1 1 d .
H20A H 0.2212 0.7139 -0.0425 0.132 Uiso 1 1 calc R
H20B H 0.2773 0.7224 0.0857 0.132 Uiso 1 1 calc R
H20C H 0.2153 0.7858 0.0972 0.132 Uiso 1 1 calc R
C21 C 0.30617(9) 0.38446(14) 0.2494(2) 0.0433(5) Uani 1 1 d .
C22 C 0.32008(9) 0.45347(15) 0.1401(2) 0.0532(6) Uani 1 1 d .
H22 H 0.2913 0.5045 0.1146 0.064 Uiso 1 1 calc R
C23 C 0.37603(10) 0.44801(16) 0.0679(2) 0.0614(6) Uani 1 1 d .
H23 H 0.3848 0.4950 -0.0058 0.074 Uiso 1 1 calc R
C24 C 0.41901(10) 0.37281(17) 0.1050(3) 0.0557(6) Uani 1 1 d .
C25 C 0.40614(10) 0.30378(17) 0.2150(3) 0.0629(6) Uani 1 1 d .
H25 H 0.4353 0.2534 0.2410 0.075 Uiso 1 1 calc R
C26 C 0.34991(9) 0.30923(16) 0.2869(2) 0.0571(6) Uani 1 1 d .
H26 H 0.3413 0.2623 0.3608 0.069 Uiso 1 1 calc R
C27 C 0.47696(12) 0.36579(17) 0.0291(3) 0.0722(7) Uani 1 1 d .

loop_
_atom_site_aniso_label
_atom_site_aniso_U_11
_atom_site_aniso_U_22
_atom_site_aniso_U_33
_atom_site_aniso_U_23
_atom_site_aniso_U_13
_atom_site_aniso_U_12
O1 0.0522(8) 0.0405(8) 0.0487(9) -0.0039(7) -0.0025(7) 0.0043(7)
O2 0.0452(8) 0.0524(9) 0.0490(8) -0.0085(7) -0.0038(7) 0.0070(7)
O3 0.0952(12) 0.0847(12) 0.0506(10) -0.0005(10) 0.0225(9) 0.0008(10)
O4 0.1391(16) 0.0610(11) 0.0783(13) 0.0220(10) 0.0257(11) 0.0000(11)
O5 0.0427(8) 0.0566(9) 0.0749(10) 0.0247(9) 0.0060(7) -0.0028(7)
O6 0.0668(10) 0.0616(10) 0.0711(11) 0.0235(9) -0.0047(9) 0.0077(9)
O7 0.0498(9) 0.0661(10) 0.0971(12) 0.0362(9) 0.0100(9) -0.0055(8)
N 0.0715(15) 0.0874(16) 0.145(2) -0.0158(16) 0.0391(15) 0.0072(13)
C1 0.0560(15) 0.0778(17) 0.0672(16) 0.0056(15) -0.0090(13) -0.0087(14)
C2 0.0587(17) 0.116(2) 0.092(2) 0.0025(19) -0.0175(15) -0.0152(17)
C3 0.0659(19) 0.113(3) 0.112(3) -0.016(2) 0.0022(18) -0.0344(19)
C4 0.0764(19) 0.0701(19) 0.113(2) -0.0048(17) 0.0124(18) -0.0296(16)
C5 0.0588(15) 0.0517(14) 0.0756(16) -0.0034(13) 0.0081(13) -0.0099(12)
C6 0.0455(12) 0.0480(13) 0.0440(13) -0.0083(11) 0.0041(11) -0.0051(11)
C7 0.0456(12) 0.0372(11) 0.0432(12) 0.0000(10) 0.0044(10) 0.0038(10)
C8 0.0452(12) 0.0368(12) 0.0508(13) 0.0026(11) 0.0015(10) 0.0013(10)
C9 0.0439(12) 0.0410(12) 0.0457(12) 0.0022(11) 0.0068(10) 0.0029(10)
C10 0.0417(13) 0.0603(16) 0.0510(15) 0.0054(14) -0.0015(11) -0.0017(12)
C11 0.0798(18) 0.146(3) 0.0495(15) 0.0133(17) 0.0149(13) -0.0046(17)
C12 0.0450(12) 0.0382(12) 0.0428(12) 0.0030(10) 0.0047(10) 0.0001(10)
C13 0.0484(13) 0.0356(12) 0.0417(12) 0.0025(10) 0.0077(10) 0.0000(10)
C14 0.0469(12) 0.0454(12) 0.0482(13) 0.0019(11) 0.0022(11) 0.0033(11)
C15 0.0614(15) 0.0415(13) 0.0422(13) 0.0058(11) -0.0005(11) 0.0092(12)
C16 0.0598(14) 0.0447(13) 0.0620(15) 0.0157(12) 0.0119(12) 0.0025(11)
C17 0.0432(13) 0.0456(13) 0.0564(14) 0.0065(12) 0.0055(11) -0.0006(11)
C18 0.0469(13) 0.0640(15) 0.0750(16) 0.0176(13) 0.0101(12) -0.0090(12)
C19 0.0722(17) 0.0767(18) 0.0831(18) 0.0250(15) -0.0122(14) 0.0157(15)
C20 0.0679(17) 0.106(2) 0.157(3) 0.072(2) 0.0186(18) -0.0185(16)
C21 0.0447(12) 0.0390(12) 0.0452(13) -0.0055(11) -0.0021(10) 0.0026(10)
C22 0.0520(13) 0.0492(14) 0.0582(14) 0.0006(12) 0.0018(11) 0.0081(11)
C23 0.0559(14) 0.0619(15) 0.0680(16) 0.0004(13) 0.0149(13) -0.0002(13)
C24 0.0426(13) 0.0586(15) 0.0664(16) -0.0141(14) 0.0065(12) 0.0010(12)
C25 0.0474(14) 0.0567(15) 0.0835(18) -0.0046(14) -0.0014(13) 0.0128(12)
C26 0.0568(14) 0.0521(14) 0.0618(15) 0.0035(12) 0.0010(12) 0.0079(12)
C27 0.0562(15) 0.0684(17) 0.093(2) -0.0178(15) 0.0112(15) 0.0011(14)

loop_
_atom_type_symbol
_atom_type_description
_atom_type_scat_dispersion_real
_atom_type_scat_dispersion_imag
_atom_type_scat_source
C C 0.0033 0.0016 'International Tables Vol C Tables 4.2.6.8 and 6.1.1.4'
H H 0.0000 0.0000 'International Tables Vol C Tables 4.2.6.8 and 6.1.1.4'
N N 0.0061 0.0033 'International Tables Vol C Tables 4.2.6.8 and 6.1.1.4'
O O 0.0106 0.0060 'International Tables Vol C Tables 4.2.6.8 and 6.1.1.4'

loop_
_geom_angle_atom_site_label_1
_geom_angle_atom_site_label_2
_geom_angle_atom_site_label_3
_geom_angle
C9 O1 C7 105.24(13)
C9 O2 C8 106.31(14)
C10 O3 C11 116.16(19)
C13 O5 C18 118.93(15)
C15 O6 C19 118.35(17)
C17 O7 C20 118.01(16)
C6 C1 C2 120.5(2)
C6 C1 H1 119.8
C2 C1 H1 119.8
C3 C2 C1 119.8(3)
C3 C2 H2 120.1
C1 C2 H2 120.1
C4 C3 C2 120.2(3)
C4 C3 H3 119.9
C2 C3 H3 119.9
C3 C4 C5 120.1(3)
C3 C4 H4 120.0
C5 C4 H4 120.0
C6 C5 C4 120.3(2)
C6 C5 H5 119.9
C4 C5 H5 119.9
C1 C6 C5 119.1(2)
C1 C6 C7 121.03(19)
C5 C6 C7 119.65(19)
O1 C7 C6 109.64(15)
O1 C7 C10 109.11(15)
C6 C7 C10 110.32(16)
O1 C7 C8 103.07(14)
C6 C7 C8 114.54(15)
C10 C7 C8 109.85(16)
O2 C8 C21 109.96(15)
O2 C8 C7 103.64(14)
C21 C8 C7 115.70(15)
O2 C8 H8 109.1
C21 C8 H8 109.1
C7 C8 H8 109.1
O2 C9 O1 104.38(14)
O2 C9 C12 112.07(15)
O1 C9 C12 113.05(15)
O2 C9 H9 109.1
O1 C9 H9 109.1
C12 C9 H9 109.1
O4 C10 O3 123.5(2)
O4 C10 C7 124.8(2)
O3 C10 C7 111.7(2)
O3 C11 H11A 109.5
O3 C11 H11B 109.5
H11A C11 H11B 109.5
O3 C11 H11C 109.5
H11A C11 H11C 109.5
H11B C11 H11C 109.5
C13 C12 C17 116.93(18)
C13 C12 C9 119.75(17)
C17 C12 C9 123.29(17)
O5 C13 C14 122.22(18)
O5 C13 C12 115.48(17)
C14 C13 C12 122.29(19)
C15 C14 C13 118.40(19)
C15 C14 H14 120.8
C13 C14 H14 120.8
O6 C15 C14 124.00(19)
O6 C15 C16 114.30(19)
C14 C15 C16 121.7(2)
C17 C16 C15 118.97(19)
C17 C16 H16 120.5
C15 C16 H16 120.5
O7 C17 C16 123.19(19)
O7 C17 C12 115.09(18)
C16 C17 C12 121.71(19)
O5 C18 H18A 109.5
O5 C18 H18B 109.5
H18A C18 H18B 109.5
O5 C18 H18C 109.5
H18A C18 H18C 109.5
H18B C18 H18C 109.5
O6 C19 H19A 109.5
O6 C19 H19B 109.5
H19A C19 H19B 109.5
O6 C19 H19C 109.5
H19A C19 H19C 109.5
H19B C19 H19C 109.5
O7 C20 H20A 109.5
O7 C20 H20B 109.5
H20A C20 H20B 109.5
O7 C20 H20C 109.5
H20A C20 H20C 109.5
H20B C20 H20C 109.5
C22 C21 C26 118.78(19)
C22 C21 C8 121.29(18)
C26 C21 C8 119.91(19)
C21 C22 C23 121.0(2)
C21 C22 H22 119.5
C23 C22 H22 119.5
C24 C23 C22 119.9(2)
C24 C23 H23 120.0
C22 C23 H23 120.0
C25 C24 C23 119.9(2)
C25 C24 C27 119.8(2)
C23 C24 C27 120.3(2)
C24 C25 C26 120.1(2)
C24 C25 H25 120.0
C26 C25 H25 120.0
C25 C26 C21 120.4(2)
C25 C26 H26 119.8
C21 C26 H26 119.8
N C27 C24 177.6(3)

loop_
_geom_bond_atom_site_label_1
_geom_bond_atom_site_label_2
_geom_bond_distance
O1 C9 1.422(2)
O1 C7 1.430(2)
O2 C9 1.4159(19)
O2 C8 1.428(2)
O3 C10 1.320(2)
O3 C11 1.439(2)
O4 C10 1.186(2)
O5 C13 1.368(2)
O5 C18 1.4249(19)
O6 C15 1.371(2)
O6 C19 1.420(2)
O7 C17 1.366(2)
O7 C20 1.425(2)
N C27 1.146(2)
C1 C6 1.376(3)
C1 C2 1.384(3)
C1 H1 0.9300
C2 C3 1.369(3)
C2 H2 0.9300
C3 C4 1.368(3)
C3 H3 0.9300
C4 C5 1.382(3)
C4 H4 0.9300
C5 C6 1.379(3)
C5 H5 0.9300
C6 C7 1.522(2)
C7 C10 1.533(3)
C7 C8 1.579(2)
C8 C21 1.502(2)
C8 H8 0.9800
C9 C12 1.488(2)
C9 H9 0.9800
C11 H11A 0.9600
C11 H11B 0.9600
C11 H11C 0.9600
C12 C13 1.391(2)
C12 C17 1.410(2)
C13 C14 1.390(2)
C14 C15 1.372(2)
C14 H14 0.9300
C15 C16 1.386(2)
C16 C17 1.373(3)
C16 H16 0.9300
C18 H18A 0.9600
C18 H18B 0.9600
C18 H18C 0.9600
C19 H19A 0.9600
C19 H19B 0.9600
C19 H19C 0.9600
C20 H20A 0.9600
C20 H20B 0.9600
C20 H20C 0.9600
C21 C22 1.378(2)
C21 C26 1.389(2)
C22 C23 1.378(2)
C22 H22 0.9300
C23 C24 1.378(3)
C23 H23 0.9300
C24 C25 1.377(3)
C24 C27 1.434(3)
C25 C26 1.382(3)
C25 H25 0.9300
C26 H26 0.9300

loop_
_geom_torsion_atom_site_label_1
_geom_torsion_atom_site_label_2
_geom_torsion_atom_site_label_3
_geom_torsion_atom_site_label_4
_geom_torsion
C6 C1 C2 C3 -0.8(4)
C1 C2 C3 C4 1.0(4)
C2 C3 C4 C5 -0.8(4)
C3 C4 C5 C6 0.4(4)
C2 C1 C6 C5 0.4(3)
C2 C1 C6 C7 175.4(2)
C4 C5 C6 C1 -0.1(3)
C4 C5 C6 C7 -175.25(19)
C9 O1 C7 C6 150.01(15)
C9 O1 C7 C10 -89.07(17)
C9 O1 C7 C8 27.63(17)
C1 C6 C7 O1 157.12(18)
C5 C6 C7 O1 -27.9(2)
C1 C6 C7 C10 36.9(3)
C5 C6 C7 C10 -148.07(19)
C1 C6 C7 C8 -87.6(2)
C5 C6 C7 C8 87.4(2)
C9 O2 C8 C21 -145.13(15)
C9 O2 C8 C7 -20.88(18)
O1 C7 C8 O2 -4.24(17)
C6 C7 C8 O2 -123.27(17)
C10 C7 C8 O2 111.94(16)
O1 C7 C8 C21 116.20(17)
C6 C7 C8 C21 -2.8(2)
C10 C7 C8 C21 -127.62(17)
C8 O2 C9 O1 39.28(17)
C8 O2 C9 C12 161.97(15)
C7 O1 C9 O2 -42.12(17)
C7 O1 C9 C12 -164.16(15)
C11 O3 C10 O4 2.1(3)
C11 O3 C10 C7 -176.78(16)
O1 C7 C10 O4 133.7(2)
C6 C7 C10 O4 -105.8(2)
C8 C7 C10 O4 21.4(3)
O1 C7 C10 O3 -47.5(2)
C6 C7 C10 O3 73.0(2)
C8 C7 C10 O3 -159.77(16)
O2 C9 C12 C13 113.71(18)
O1 C9 C12 C13 -128.67(18)
O2 C9 C12 C17 -63.9(2)
O1 C9 C12 C17 53.7(2)
C18 O5 C13 C14 -6.3(3)
C18 O5 C13 C12 174.43(16)
C17 C12 C13 O5 178.76(16)
C9 C12 C13 O5 1.0(2)
C17 C12 C13 C14 -0.5(3)
C9 C12 C13 C14 -178.23(17)
O5 C13 C14 C15 -179.42(17)
C12 C13 C14 C15 -0.3(3)
C19 O6 C15 C14 2.7(3)
C19 O6 C15 C16 -178.27(18)
C13 C14 C15 O6 179.34(17)
C13 C14 C15 C16 0.4(3)
O6 C15 C16 C17 -178.83(18)
C14 C15 C16 C17 0.2(3)
C20 O7 C17 C16 1.3(3)
C20 O7 C17 C12 -178.72(19)
C15 C16 C17 O7 178.97(19)
C15 C16 C17 C12 -1.0(3)
C13 C12 C17 O7 -178.86(16)
C9 C12 C17 O7 -1.2(3)
C13 C12 C17 C16 1.1(3)
C9 C12 C17 C16 178.76(19)
O2 C8 C21 C22 34.0(2)
C7 C8 C21 C22 -83.0(2)
O2 C8 C21 C26 -147.86(17)
C7 C8 C21 C26 95.2(2)
C26 C21 C22 C23 0.5(3)
C8 C21 C22 C23 178.70(18)
C21 C22 C23 C24 -0.1(3)
C22 C23 C24 C25 -0.5(3)
C22 C23 C24 C27 179.20(19)
C23 C24 C25 C26 0.7(3)
C27 C24 C25 C26 -179.0(2)
C24 C25 C26 C21 -0.3(3)
C22 C21 C26 C25 -0.3(3)
C8 C21 C26 C25 -178.52(18)
C25 C24 C27 N 115(7)
C23 C24 C27 N -65(7)
